data_2013155
loop_
_publ_author_name
'Strauss, Laura H.'
'Abzianidze, Victoria V.'
'Berestovitskaya, Valentina M.'
'Efremova, Irina E.'

_publ_section_title
;
 5-Bromo-2,3-dihydro-4-methyl-3-nitrothiophene 1,1-dioxide
;
_journal_issue 3
_journal_name_full 'Acta Crystallographica Section C'
_journal_page_first o177
_journal_page_last o178
_journal_paper_doi 10.1107/S0108270103000842
_journal_volume 59
_journal_year 2003
_chemical_formula_moiety 'C5 H6 Br N O4 S'
_chemical_formula_sum 'C5 H6 Br N O4 S'
_chemical_formula_weight 256.08
_chemical_melting_point 373
_space_group_IT_number 14
_symmetry_cell_setting monoclinic
_symmetry_space_group_name_Hall '-P 2ybc'
_symmetry_space_group_name_H-M 'P 1 21/c 1'
_audit_creation_method 'WinGX routine CIF_UPDATE'
_cell_angle_alpha 90
_cell_angle_beta 115.12(3)
_cell_angle_gamma 90
_cell_formula_units_Z 4
_cell_length_a 5.0733(10)
_cell_length_b 18.465(4)
_cell_length_c 10.029(2)
_cell_measurement_reflns_used 3563
_cell_measurement_temperature 185(2)
_cell_measurement_theta_max 27.48
_cell_measurement_theta_min 1.00
_cell_volume 850.6(4)
_computing_cell_refinement 'HKL SCALEPACK (Otwinowski & Minor, 1997)'
_computing_data_collection 'COLLECT (Nonius, 1998)'
_computing_data_reduction 'HKL DENZO (Otwinowski & Minor, 1997)'
_computing_molecular_graphics 'ORTEP-3 (Farrugia, 1997) and ATOMS (Dowty, 1997)'
_computing_publication_material 'WinGX (Farrugia, 1999)'
_computing_structure_refinement 'SHELXL97 (Sheldrick, 1997)'
_computing_structure_solution 'SHELXS97 (Sheldrick, 1997)'
_diffrn_measured_fraction_theta_full 0.999
_diffrn_measured_fraction_theta_max 0.999
_diffrn_measurement_device_type 'Nonius KappaCCD area-detector'
_diffrn_measurement_method '\f and \w scans to fill Ewald sphere'
_diffrn_radiation_type MoK\a
_diffrn_radiation_wavelength 0.71073
_diffrn_reflns_av_R_equivalents 0.040
_diffrn_reflns_limit_h_max 6
_diffrn_reflns_limit_h_min -6
_diffrn_reflns_limit_k_max 23
_diffrn_reflns_limit_k_min -23
_diffrn_reflns_limit_l_max 12
_diffrn_reflns_limit_l_min -12
_diffrn_reflns_number 7018
_diffrn_reflns_theta_full 27.41
_diffrn_reflns_theta_max 27.41
_diffrn_reflns_theta_min 2.5
_diffrn_standards_decay_% 0
_diffrn_standards_number 0
_exptl_absorpt_coefficient_mu 5.052
_exptl_absorpt_correction_T_max 0.574
_exptl_absorpt_correction_T_min 0.287
_exptl_absorpt_correction_type multi-scan
_exptl_absorpt_process_details '(HKL2002; Otwinowski & Minor, 1997)'
_exptl_crystal_colour colourless
_exptl_crystal_density_diffrn 2.00
_exptl_crystal_density_meas ?
_exptl_crystal_density_method 'not measured'
_exptl_crystal_description rod
_exptl_crystal_F_000 504
_exptl_crystal_size_max 0.31
_exptl_crystal_size_mid 0.24
_exptl_crystal_size_min 0.11
_refine_diff_density_max 0.34
_refine_diff_density_min -0.53
_refine_ls_extinction_coef 0.0029(9)
_refine_ls_extinction_expression Fc^*^=kFc[1+0.001xFc^2^\l^3^/sin(2\q)]^-1/4^
_refine_ls_extinction_method 'SHELXL97 (Sheldrick, 1997)'
_refine_ls_goodness_of_fit_ref 1.067
_refine_ls_hydrogen_treatment constr
_refine_ls_matrix_type full
_refine_ls_number_parameters 111
_refine_ls_number_reflns 1933
_refine_ls_number_restraints 0
_refine_ls_restrained_S_all 1.067
_refine_ls_R_factor_all 0.044
_refine_ls_R_factor_gt 0.031
_refine_ls_shift/su_max <0.001
_refine_ls_structure_factor_coef Fsqd
_refine_ls_weighting_details 'calc w = 1/[\s^2^(Fo^2^)+(0.0290P)^2^+0.7325P] where P=(Fo^2^+2Fc^2^)/3'
_refine_ls_weighting_scheme calc
_refine_ls_wR_factor_gt 0.068
_refine_ls_wR_factor_ref 0.073
_reflns_number_gt 1603
_reflns_number_total 1933
_reflns_threshold_expression I>2\s(I)
_cod_data_source_file ga1005.cif
_cod_data_source_block I
_cod_depositor_comments
;
The following automatic conversions were performed:

'_exptl_crystal_density_meas' value 'not measured' was changed to '?'
- the value is perceived as not measured.

Automatic conversion script
Id: cif_fix_values 3008 2015-01-20 13:52:24Z robertas 
;
_cod_original_cell_volume 850.6(3)
_cod_original_sg_symbol_H-M 'P 21/c'
_cod_database_code 2013155
_cod_database_fobs_code 2013155

loop_
_symmetry_equiv_pos_as_xyz
'x, y, z'
'-x, y+1/2, -z+1/2'
'-x, -y, -z'
'x, -y-1/2, z-1/2'

loop_
_atom_site_label
_atom_site_fract_x
_atom_site_fract_y
_atom_site_fract_z
_atom_site_U_iso_or_equiv
_atom_site_adp_type
_atom_site_calc_flag
_atom_site_refinement_flags
_atom_site_occupancy
_atom_site_disorder_assembly
_atom_site_disorder_group
_atom_site_type_symbol
C6 0.6424(7) 0.46883(16) 0.2305(3) 0.0324(6) Uani d . 1 . . C
H6A 0.5203 0.4893 0.1364 0.049 Uiso calc R 1 . . H
H6B 0.8338 0.4608 0.2362 0.049 Uiso calc R 1 . . H
H6C 0.6539 0.5016 0.3072 0.049 Uiso calc R 1 . . H
N1 0.5786(5) 0.40307(12) 0.5059(2) 0.0251(5) Uani d . 1 . . N
O1 -0.0546(4) 0.28618(11) 0.2237(2) 0.0307(5) Uani d . 1 . . O
O2 0.2377(4) 0.22114(11) 0.1208(2) 0.0295(4) Uani d . 1 . . O
O3 0.7786(5) 0.41582(14) 0.6254(2) 0.0459(6) Uani d . 1 . . O
O4 0.3272(4) 0.42156(12) 0.4695(2) 0.0358(5) Uani d . 1 . . O
C2 0.2965(6) 0.36225(15) 0.1475(3) 0.0232(5) Uani d . 1 . . C
C3 0.5172(6) 0.39874(14) 0.2488(3) 0.0215(5) Uani d . 1 . . C
C4 0.6506(5) 0.35992(15) 0.3963(3) 0.0219(5) Uani d . 1 . . C
H4 0.8623 0.3571 0.4308 0.026 Uiso calc R 1 . . H
C5 0.5249(6) 0.28390(14) 0.3825(3) 0.0222(5) Uani d . 1 . . C
H5A 0.4685 0.2745 0.462 0.027 Uiso calc R 1 . . H
H5B 0.6679 0.248 0.3866 0.027 Uiso calc R 1 . . H
S1 0.21473(13) 0.28001(4) 0.20910(6) 0.02130(17) Uani d . 1 . . S
Br1 0.07361(7) 0.387274(17) -0.04923(3) 0.03772(14) Uani d . 1 . . Br

loop_
_atom_site_aniso_label
_atom_site_aniso_U_11
_atom_site_aniso_U_22
_atom_site_aniso_U_33
_atom_site_aniso_U_12
_atom_site_aniso_U_13
_atom_site_aniso_U_23
C6 0.0387(16) 0.0305(15) 0.0264(14) -0.0061(12) 0.0123(13) 0.0006(12)
N1 0.0302(13) 0.0261(12) 0.0163(11) -0.0013(9) 0.0073(10) 0.0003(9)
O1 0.0237(10) 0.0391(12) 0.0313(11) -0.0022(8) 0.0136(9) 0.0002(9)
O2 0.0348(11) 0.0294(10) 0.0250(10) -0.0061(8) 0.0134(9) -0.0084(8)
O3 0.0472(14) 0.0566(15) 0.0197(11) 0.0039(11) 0.0006(10) -0.0108(10)
O4 0.0310(11) 0.0434(13) 0.0356(11) 0.0009(9) 0.0166(10) -0.0090(10)
C2 0.0249(13) 0.0273(13) 0.0154(12) 0.0004(11) 0.0068(11) 0.0017(10)
C3 0.0221(12) 0.0259(14) 0.0181(12) 0.0022(10) 0.0100(11) 0.0012(10)
C4 0.0193(12) 0.0285(13) 0.0155(12) -0.0004(10) 0.0050(10) -0.0010(10)
C5 0.0230(13) 0.0259(13) 0.0152(12) 0.0027(10) 0.0055(10) 0.0023(10)
S1 0.0213(3) 0.0248(3) 0.0168(3) -0.0020(2) 0.0072(3) -0.0012(2)
Br1 0.0440(2) 0.0395(2) 0.01639(17) -0.00632(13) -0.00001(13) 0.00559(11)

loop_
_atom_type_symbol
_atom_type_description
_atom_type_scat_dispersion_real
_atom_type_scat_dispersion_imag
_atom_type_scat_source
C C 0.0033 0.0016 'International Tables Vol C Tables 4.2.6.8 and 6.1.1.4'
H H 0 0 'International Tables Vol C Tables 4.2.6.8 and 6.1.1.4'
N N 0.0061 0.0033 'International Tables Vol C Tables 4.2.6.8 and 6.1.1.4'
O O 0.0106 0.006 'International Tables Vol C Tables 4.2.6.8 and 6.1.1.4'
S S 0.1246 0.1234 'International Tables Vol C Tables 4.2.6.8 and 6.1.1.4'
Br Br -0.2901 2.4595 'International Tables Vol C Tables 4.2.6.8 and 6.1.1.4'

loop_
_geom_angle_atom_site_label_1
_geom_angle_atom_site_label_2
_geom_angle_atom_site_label_3
_geom_angle
_geom_angle_publ_flag
S1 C2 C3 114.65(19) y
S1 C2 Br1 117.29(14) y
C2 C3 C4 112.8(2) y
C2 C3 C6 127.7(2) y
C3 C6 H6A 109.5 ?
C3 C6 H6B 109.5 ?
H6A C6 H6B 109.5 ?
C3 C6 H6C 109.5 ?
H6A C6 H6C 109.5 ?
H6B C6 H6C 109.5 ?
O4 N1 O3 124.7(2) ?
O4 N1 C4 118.2(2) ?
O3 N1 C4 117.1(2) ?
C3 C2 Br1 128.1(2) ?
C6 C3 C4 119.6(2) ?
C3 C4 N1 108.2(2) ?
C3 C4 C5 110.5(2) ?
N1 C4 C5 109.2(2) ?
C3 C4 H4 109.7 ?
N1 C4 H4 109.7 ?
C5 C4 H4 109.7 ?
C4 C5 S1 106.72(17) ?
C4 C5 H5A 110.4 ?
S1 C5 H5A 110.4 ?
C4 C5 H5B 110.4 ?
S1 C5 H5B 110.4 ?
H5A C5 H5B 108.6 ?
O2 S1 O1 116.83(12) ?
O2 S1 C2 110.15(12) ?
O1 S1 C2 110.11(12) ?
O2 S1 C5 111.24(12) ?
O1 S1 C5 112.35(12) ?
C2 S1 C5 93.78(12) ?

loop_
_geom_bond_atom_site_label_1
_geom_bond_atom_site_label_2
_geom_bond_site_symmetry_2
_geom_bond_distance
_geom_bond_publ_flag
S1 C2 . 1.754(3) y
C2 C3 . 1.332(4) y
C3 C4 . 1.520(4) y
C4 C5 . 1.524(4) y
C5 S1 . 1.784(3) y
C6 C3 . 1.487(4) y
C2 Br1 . 1.868(3) y
N1 C4 . 1.522(3) y
N1 O4 . 1.217(3) ?
N1 O3 . 1.220(3) ?
O1 S1 . 1.439(2) ?
O2 S1 . 1.438(2) ?
C6 H6A . 0.96 ?
C6 H6B . 0.96 ?
C6 H6C . 0.96 ?
C4 H4 . 0.98 ?
C5 H5A . 0.97 ?
C5 H5B . 0.97 ?

loop_
_geom_hbond_atom_site_label_D
_geom_hbond_atom_site_label_H
_geom_hbond_atom_site_label_A
_geom_hbond_site_symmetry_A
_geom_hbond_distance_DH
_geom_hbond_distance_HA
_geom_hbond_distance_DA
_geom_hbond_angle_DHA
C5 H5A O2 4_566 0.97 2.34 3.286(3) 163
C4 H4 O2 4_666 0.98 2.5 3.238(3) 132
C4 H4 O4 1_655 0.98 2.52 3.388(3) 147

loop_
_geom_torsion_atom_site_label_1
_geom_torsion_atom_site_label_2
_geom_torsion_atom_site_label_3
_geom_torsion_atom_site_label_4
_geom_torsion
_geom_torsion_publ_flag
S1 C2 C3 C6 178.7(2) ?
Br1 C2 C3 C6 -0.1(4) y
S1 C2 C3 C4 0.4(3) y
Br1 C2 C3 C4 -178.38(19) ?
C2 C3 C4 N1 -110.9(3) ?
C6 C3 C4 N1 70.6(3) ?
C2 C3 C4 C5 8.5(3) ?
C6 C3 C4 C5 -170.0(2) ?
O4 N1 C4 C3 49.1(3) ?
O3 N1 C4 C3 -131.8(3) ?
O4 N1 C4 C5 -71.2(3) ?
O3 N1 C4 C5 108.0(3) ?
C3 C4 C5 S1 -12.9(3) ?
N1 C4 C5 S1 105.9(2) ?
C3 C2 S1 O2 -121.6(2) ?
Br1 C2 S1 O2 57.32(18) ?
C3 C2 S1 O1 108.2(2) ?
Br1 C2 S1 O1 -72.94(17) ?
C3 C2 S1 C5 -7.3(2) ?
Br1 C2 S1 C5 171.59(16) ?
C4 C5 S1 O2 124.68(18) ?
C4 C5 S1 O1 -102.21(19) ?
C4 C5 S1 C2 11.35(19) ?

loop_
_cod_related_entry_id
_cod_related_entry_database
_cod_related_entry_code
1 ChemSpider 21107468
